data_7108070
loop_
_publ_author_name
'Sandra Jahnigen'
'Erica Brendler'
'Uwe Bohme'
'Edwin Kroke'

_publ_section_title
;
 Synthesis of silicophosphates containing SiO~6~-octahedra under ambient
 conditions - reactions of anhydrous H~3~PO~4~ with alkoxysilanes
;
_journal_name_full Chem.Commun.
_journal_page_first 7675
_journal_paper_doi 10.1039/c2cc31600e
_journal_volume 48
_journal_year 2012
_chemical_formula_moiety 'C24 H60 O36 P6 Si7, 4(C H Cl3), 2(C6 H16 N)'
_chemical_formula_sum 'C40 H96 Cl12 N2 O36 P6 Si7'
_chemical_formula_weight 1989.04
_chemical_melting_point 536
_chemical_name_systematic
;
?
;
_space_group_IT_number 2
_symmetry_cell_setting triclinic
_symmetry_space_group_name_Hall '-P 1'
_symmetry_space_group_name_H-M 'P -1'
_atom_sites_solution_hydrogens geom
_atom_sites_solution_primary direct
_atom_sites_solution_secondary difmap
_audit_creation_method SHELXL-97
_cell_angle_alpha 94.538(2)
_cell_angle_beta 98.483(2)
_cell_angle_gamma 95.689(2)
_cell_formula_units_Z 2
_cell_length_a 11.4825(3)
_cell_length_b 15.5104(4)
_cell_length_c 25.7924(8)
_cell_measurement_reflns_used 67066
_cell_measurement_temperature 200(2)
_cell_measurement_theta_max 29.58
_cell_measurement_theta_min 1.48
_cell_volume 4500.4(2)
_computing_cell_refinement 'STOE X-AREA'
_computing_data_collection 'STOE X-AREA'
_computing_data_reduction 'STOE X-RED'
_computing_molecular_graphics 'ORTEP3 (Farrugia, 1997)'
_computing_publication_material 'SHELXL97 (Sheldrick, 2008)'
_computing_structure_refinement 'SHELXL-97 (Sheldrick, 1997)'
_computing_structure_solution 'SHELXS-97 (Sheldrick, 1990)'
_diffrn_ambient_temperature 200(2)
_diffrn_detector 'image plate (34 cm diameter)'
_diffrn_detector_area_resol_mean 6.67
_diffrn_detector_type STOE
_diffrn_measured_fraction_theta_full 0.973
_diffrn_measured_fraction_theta_max 0.973
_diffrn_measurement_details ' 364 frames, detector distance = 100 mm'
_diffrn_measurement_device '2-circle goniometer'
_diffrn_measurement_device_type 'STOE IPDS 2'
_diffrn_measurement_method 'rotation method'
_diffrn_radiation_collimation '0.5 mm diameter, monocapillary'
_diffrn_radiation_monochromator 'plane graphite'
_diffrn_radiation_polarisn_norm 0
_diffrn_radiation_source 'fine-focus sealed tube'
_diffrn_radiation_type 'Mo K\a'
_diffrn_radiation_wavelength 0.71073
_diffrn_reflns_av_R_equivalents 0.0978
_diffrn_reflns_av_sigmaI/netI 0.0336
_diffrn_reflns_limit_h_max 14
_diffrn_reflns_limit_h_min -14
_diffrn_reflns_limit_k_max 20
_diffrn_reflns_limit_k_min -20
_diffrn_reflns_limit_l_max 33
_diffrn_reflns_limit_l_min 0
_diffrn_reflns_number 71593
_diffrn_reflns_theta_full 27.50
_diffrn_reflns_theta_max 27.50
_diffrn_reflns_theta_min 1.80
_diffrn_source 'sealed X-ray tube, 12 x 0.4 mm long-fine focus'
_diffrn_source_current 40
_diffrn_source_power 2.00
_diffrn_source_voltage 50
_exptl_absorpt_coefficient_mu 0.644
_exptl_absorpt_correction_T_max 0.9554
_exptl_absorpt_correction_T_min 0.7939
_exptl_absorpt_correction_type integration
_exptl_absorpt_process_details 'X-RED; Stoe, 2009'
_exptl_crystal_colour Colourless
_exptl_crystal_density_diffrn 1.468
_exptl_crystal_density_method 'not measured'
_exptl_crystal_description Prism
_exptl_crystal_F_000 2060
_exptl_crystal_size_max 0.40
_exptl_crystal_size_mid 0.35
_exptl_crystal_size_min 0.30
_refine_diff_density_max 0.626
_refine_diff_density_min -0.659
_refine_diff_density_rms 0.091
_refine_ls_extinction_method none
_refine_ls_goodness_of_fit_ref 1.069
_refine_ls_hydrogen_treatment mixed
_refine_ls_matrix_type full
_refine_ls_number_parameters 1030
_refine_ls_number_reflns 20118
_refine_ls_number_restraints 851
_refine_ls_restrained_S_all 1.060
_refine_ls_R_factor_all 0.1218
_refine_ls_R_factor_gt 0.0782
_refine_ls_shift/su_max 0.007
_refine_ls_shift/su_mean 0.000
_refine_ls_structure_factor_coef Fsqd
_refine_ls_weighting_details 'calc w=1/[\s^2^(Fo^2^)+(0.1285P)^2^+4.6875P] where P=(Fo^2^+2Fc^2^)/3'
_refine_ls_weighting_scheme calc
_refine_ls_wR_factor_gt 0.2207
_refine_ls_wR_factor_ref 0.2453
_reflns_number_gt 12527
_reflns_number_total 20118
_reflns_threshold_expression >2sigma(I)
_cod_data_source_file c2cc31600e.txt
_cod_data_source_block sj119_6
_cod_database_code 7108070

loop_
_symmetry_equiv_pos_as_xyz
'x, y, z'
'-x, -y, -z'

loop_
_atom_site_label
_atom_site_type_symbol
_atom_site_fract_x
_atom_site_fract_y
_atom_site_fract_z
_atom_site_U_iso_or_equiv
_atom_site_adp_type
_atom_site_occupancy
_atom_site_symmetry_multiplicity
_atom_site_calc_flag
_atom_site_refinement_flags
_atom_site_disorder_assembly
_atom_site_disorder_group
Si1 Si 0.74918(8) 0.23681(7) 0.24551(4) 0.0286(2) Uani 1 1 d U . .
O1 O 0.7362(2) 0.24966(17) 0.31313(10) 0.0338(6) Uani 1 1 d U . .
O2 O 0.7921(2) 0.13164(17) 0.25237(11) 0.0344(6) Uani 1 1 d U . .
O3 O 0.5986(2) 0.19329(18) 0.23084(11) 0.0359(6) Uani 1 1 d U . .
O4 O 0.7620(2) 0.22382(17) 0.17787(11) 0.0343(6) Uani 1 1 d U . .
O5 O 0.7074(2) 0.34185(17) 0.23905(11) 0.0334(6) Uani 1 1 d U . .
O6 O 0.9002(2) 0.28000(17) 0.26013(11) 0.0337(6) Uani 1 1 d U . .
P1 P 0.70838(9) 0.20140(7) 0.35946(4) 0.0391(2) Uani 1 1 d U . .
P2 P 0.75699(9) 0.03581(7) 0.23401(4) 0.0381(2) Uani 1 1 d U . .
P3 P 0.49049(8) 0.18174(8) 0.18848(4) 0.0403(3) Uani 1 1 d U . .
P4 P 0.78714(9) 0.27309(7) 0.13154(4) 0.0345(2) Uani 1 1 d U . .
P5 P 0.74603(9) 0.43798(7) 0.25670(4) 0.0367(2) Uani 1 1 d U . .
P6 P 1.00547(8) 0.29092(7) 0.30384(4) 0.0376(2) Uani 1 1 d U . .
O7 O 0.6172(3) 0.1196(2) 0.33859(14) 0.0497(7) Uani 1 1 d U . .
O8 O 0.6539(3) 0.0031(2) 0.26415(13) 0.0523(8) Uani 1 1 d U . .
O9 O 0.6923(3) 0.0274(2) 0.17551(13) 0.0488(7) Uani 1 1 d U . .
O10 O 0.5024(3) 0.1051(2) 0.14699(14) 0.0583(9) Uani 1 1 d U . .
O11 O 0.4917(3) 0.2619(2) 0.15516(13) 0.0504(8) Uani 1 1 d U . .
O12 O 0.6761(3) 0.3214(2) 0.11354(13) 0.0485(7) Uani 1 1 d U . .
O13 O 0.8854(2) 0.35040(19) 0.15167(12) 0.0422(7) Uani 1 1 d U . .
O14 O 0.8561(3) 0.4656(2) 0.22944(13) 0.0486(7) Uani 1 1 d U . .
O15 O 0.8027(3) 0.4466(2) 0.31644(12) 0.0472(7) Uani 1 1 d U . .
O16 O 0.9872(3) 0.3634(2) 0.34688(13) 0.0519(8) Uani 1 1 d U . .
O17 O 1.0040(3) 0.2080(2) 0.33475(13) 0.0477(7) Uani 1 1 d U . .
O18 O 0.8218(3) 0.1585(3) 0.38121(15) 0.0610(10) Uani 1 1 d U . .
O19 O 0.6643(3) 0.2546(2) 0.40022(13) 0.0577(9) Uani 1 1 d U . .
O20 O 0.8544(3) -0.0177(2) 0.23934(17) 0.0626(10) Uani 1 1 d U . .
O21 O 0.3784(3) 0.1692(3) 0.20893(14) 0.0578(9) Uani 1 1 d U . .
O22 O 0.8207(3) 0.2199(2) 0.08812(12) 0.0490(7) Uani 1 1 d U . .
O23 O 0.6535(3) 0.4947(2) 0.24759(14) 0.0551(8) Uani 1 1 d U . .
O24 O 1.1198(2) 0.3074(3) 0.28523(14) 0.0564(9) Uani 1 1 d U . .
O25 O 0.6864(4) -0.0349(2) 0.36033(15) 0.0649(10) Uani 1 1 d U . .
O26 O 0.4674(4) -0.0139(3) 0.3128(2) 0.0823(13) Uani 1 1 d U . .
O28 O 0.5724(4) -0.0101(3) 0.08007(14) 0.0646(10) Uani 1 1 d U . .
O29 O 0.4853(3) 0.2307(3) 0.05418(14) 0.0618(9) Uani 1 1 d U . .
O30 O 0.4770(3) 0.3898(2) 0.09414(15) 0.0615(9) Uani 1 1 d U . .
O31 O 0.8292(5) 0.5087(3) 0.13380(17) 0.0784(12) Uani 1 1 d U . .
O32 O 1.0439(4) 0.4777(3) 0.1814(2) 0.0851(14) Uani 1 1 d U . .
O33 O 1.0247(4) 0.5285(3) 0.34067(17) 0.0685(10) Uani 1 1 d U . .
O34 O 0.9102(4) 0.4737(3) 0.41409(14) 0.0650(10) Uani 1 1 d U . .
O35 O 1.0220(4) 0.2396(3) 0.43674(17) 0.0848(14) Uani 1 1 d U . .
O36 O 1.0149(4) 0.0815(3) 0.39701(17) 0.0718(11) Uani 1 1 d U . .
Si2 Si 0.60699(12) 0.01696(8) 0.31999(6) 0.0501(3) Uani 1 1 d U . .
Si3 Si 0.56023(13) 0.01434(9) 0.14034(5) 0.0513(3) Uani 1 1 d U A .
Si4 Si 0.53214(11) 0.30138(9) 0.10344(5) 0.0465(3) Uani 1 1 d U . .
Si5 Si 0.90337(12) 0.45278(8) 0.17344(6) 0.0491(3) Uani 1 1 d U . .
Si6 Si 0.92967(11) 0.45400(9) 0.35480(5) 0.0472(3) Uani 1 1 d U . .
Si7 Si 0.96525(12) 0.17137(10) 0.38784(5) 0.0514(3) Uani 1 1 d U . .
C1 C 0.6662(8) -0.0459(6) 0.4131(3) 0.097(2) Uani 1 1 d U . .
H1A H 0.6259 0.0033 0.4259 0.117 Uiso 1 1 calc R . .
H1B H 0.6127 -0.1001 0.4128 0.117 Uiso 1 1 calc R . .
C2 C 0.7719(10) -0.0501(9) 0.4482(4) 0.144(5) Uani 1 1 d U . .
H2A H 0.8232 -0.0864 0.4312 0.217 Uiso 1 1 calc R . .
H2B H 0.7527 -0.0754 0.4800 0.217 Uiso 1 1 calc R . .
H2C H 0.8130 0.0087 0.4579 0.217 Uiso 1 1 calc R . .
C3 C 0.4099(9) -0.0937(6) 0.2932(6) 0.161(6) Uani 1 1 d U . .
H3A H 0.3863 -0.0918 0.2548 0.193 Uiso 1 1 calc R . .
H3B H 0.4686 -0.1363 0.2976 0.193 Uiso 1 1 calc R . .
C4 C 0.3156(9) -0.1256(7) 0.3119(6) 0.150(5) Uani 1 1 d U . .
H4A H 0.3346 -0.1254 0.3502 0.224 Uiso 1 1 calc R . .
H4B H 0.2909 -0.1854 0.2961 0.224 Uiso 1 1 calc R . .
H4C H 0.2511 -0.0897 0.3032 0.224 Uiso 1 1 calc R . .
O27 O 0.4730(4) -0.0596(3) 0.15888(17) 0.0756(12) Uani 1 1 d DU . .
C5A C 0.512(2) -0.1465(10) 0.1630(9) 0.094(5) Uani 0.469(15) 1 d PDU A 1
H5A H 0.4742 -0.1625 0.1936 0.113 Uiso 0.469(15) 1 calc PR A 1
H5B H 0.4579 -0.1780 0.1323 0.113 Uiso 0.469(15) 1 calc PR A 1
C6A C 0.571(2) -0.1838(16) 0.1656(10) 0.130(7) Uani 0.469(15) 1 d PDU A 1
H6A H 0.6147 -0.1764 0.2015 0.195 Uiso 0.469(15) 1 calc PR A 1
H6B H 0.6249 -0.1701 0.1407 0.195 Uiso 0.469(15) 1 calc PR A 1
H6C H 0.5343 -0.2441 0.1574 0.195 Uiso 0.469(15) 1 calc PR A 1
C5B C 0.445(2) -0.1514(9) 0.1455(8) 0.109(5) Uani 0.531(15) 1 d PDU A 2
H5C H 0.3925 -0.1527 0.1113 0.131 Uiso 0.531(15) 1 calc PR A 2
H5D H 0.5210 -0.1674 0.1361 0.131 Uiso 0.531(15) 1 calc PR A 2
C6B C 0.412(2) -0.2095(12) 0.1593(9) 0.138(7) Uani 0.531(15) 1 d PDU A 2
H6D H 0.4717 -0.2275 0.1860 0.206 Uiso 0.531(15) 1 calc PR A 2
H6E H 0.3916 -0.2551 0.1298 0.206 Uiso 0.531(15) 1 calc PR A 2
H6F H 0.3404 -0.2000 0.1747 0.206 Uiso 0.531(15) 1 calc PR A 2
C7 C 0.6520(7) 0.0335(5) 0.0511(3) 0.082(2) Uani 1 1 d U . .
H7A H 0.7136 0.0716 0.0757 0.098 Uiso 1 1 calc R . .
H7B H 0.6083 0.0708 0.0275 0.098 Uiso 1 1 calc R . .
C8 C 0.7078(10) -0.0262(8) 0.0202(5) 0.154(5) Uani 1 1 d U . .
H8A H 0.7643 -0.0546 0.0435 0.231 Uiso 1 1 calc R . .
H8B H 0.7498 0.0055 -0.0041 0.231 Uiso 1 1 calc R . .
H8C H 0.6475 -0.0703 0.0001 0.231 Uiso 1 1 calc R . .
C9 C 0.4943(9) 0.2429(6) 0.0012(3) 0.109(3) Uani 1 1 d U . .
H9A H 0.5043 0.1866 -0.0176 0.131 Uiso 1 1 calc R . .
H9B H 0.5656 0.2838 0.0000 0.131 Uiso 1 1 calc R . .
C10 C 0.3891(15) 0.2775(8) -0.0260(4) 0.192(7) Uani 1 1 d U . .
H10A H 0.3179 0.2383 -0.0238 0.289 Uiso 1 1 calc R . .
H10B H 0.3970 0.2818 -0.0631 0.289 Uiso 1 1 calc R . .
H10C H 0.3823 0.3353 -0.0092 0.289 Uiso 1 1 calc R . .
C11 C 0.4986(7) 0.4691(5) 0.1268(3) 0.091(2) Uani 1 1 d U . .
H11A H 0.5848 0.4877 0.1340 0.110 Uiso 1 1 calc R . .
H11B H 0.4711 0.4602 0.1608 0.110 Uiso 1 1 calc R . .
C12 C 0.4388(13) 0.5360(7) 0.1026(6) 0.175(6) Uani 1 1 d U . .
H12A H 0.4736 0.5506 0.0715 0.262 Uiso 1 1 calc R . .
H12B H 0.4474 0.5879 0.1277 0.262 Uiso 1 1 calc R . .
H12C H 0.3545 0.5153 0.0920 0.262 Uiso 1 1 calc R . .
C13 C 0.8573(13) 0.5306(10) 0.0841(4) 0.165(5) Uani 1 1 d U . .
H13A H 0.8921 0.5922 0.0883 0.198 Uiso 1 1 calc R . .
H13B H 0.9195 0.4949 0.0750 0.198 Uiso 1 1 calc R . .
C14 C 0.7722(18) 0.5209(14) 0.0446(5) 0.243(10) Uani 1 1 d U . .
H14A H 0.7972 0.4891 0.0146 0.365 Uiso 1 1 calc R . .
H14B H 0.7524 0.5782 0.0351 0.365 Uiso 1 1 calc R . .
H14C H 0.7025 0.4881 0.0543 0.365 Uiso 1 1 calc R . .
C15 C 1.1092(9) 0.5514(7) 0.2106(5) 0.148(5) Uani 1 1 d U . .
H15A H 1.0532 0.5948 0.2156 0.178 Uiso 1 1 calc R . .
H15B H 1.1389 0.5343 0.2459 0.178 Uiso 1 1 calc R . .
C16 C 1.1978(11) 0.5903(8) 0.1933(5) 0.164(5) Uani 1 1 d U . .
H16A H 1.2485 0.5473 0.1822 0.246 Uiso 1 1 calc R . .
H16B H 1.2436 0.6319 0.2213 0.246 Uiso 1 1 calc R . .
H16C H 1.1690 0.6214 0.1632 0.246 Uiso 1 1 calc R . .
C17 C 1.0144(10) 0.6187(5) 0.3457(4) 0.121(3) Uani 1 1 d U . .
H17A H 0.9644 0.6317 0.3728 0.146 Uiso 1 1 calc R . .
H17B H 0.9754 0.6359 0.3118 0.146 Uiso 1 1 calc R . .
C18 C 1.1289(12) 0.6676(7) 0.3602(5) 0.172(6) Uani 1 1 d U . .
H18A H 1.1732 0.6432 0.3900 0.259 Uiso 1 1 calc R . .
H18B H 1.1194 0.7284 0.3703 0.259 Uiso 1 1 calc R . .
H18C H 1.1723 0.6645 0.3302 0.259 Uiso 1 1 calc R . .
C19 C 0.8203(9) 0.4349(7) 0.4393(3) 0.124(4) Uani 1 1 d U . .
H19A H 0.7434 0.4409 0.4176 0.148 Uiso 1 1 calc R . .
H19B H 0.8285 0.3719 0.4384 0.148 Uiso 1 1 calc R . .
C20 C 0.8127(10) 0.4635(10) 0.4899(4) 0.162(5) Uani 1 1 d U . .
H20A H 0.8810 0.5061 0.5040 0.243 Uiso 1 1 calc R . .
H20B H 0.8121 0.4141 0.5113 0.243 Uiso 1 1 calc R . .
H20C H 0.7395 0.4908 0.4907 0.243 Uiso 1 1 calc R . .
C21 C 1.0336(14) 0.2279(8) 0.4900(3) 0.161(5) Uani 1 1 d U . .
H21A H 0.9562 0.2353 0.5013 0.194 Uiso 1 1 calc R . .
H21B H 1.0480 0.1667 0.4937 0.194 Uiso 1 1 calc R . .
C22 C 1.1139(16) 0.2765(10) 0.5230(4) 0.212(8) Uani 1 1 d U . .
H22A H 1.1923 0.2686 0.5138 0.318 Uiso 1 1 calc R . .
H22B H 1.1103 0.2599 0.5587 0.318 Uiso 1 1 calc R . .
H22C H 1.0999 0.3376 0.5215 0.318 Uiso 1 1 calc R . .
C23 C 1.0026(7) 0.0057(4) 0.3620(3) 0.0818(19) Uani 1 1 d U . .
H23A H 1.0359 0.0187 0.3299 0.098 Uiso 1 1 calc R . .
H23B H 0.9178 -0.0163 0.3517 0.098 Uiso 1 1 calc R . .
C24 C 1.0673(10) -0.0608(6) 0.3890(4) 0.127(4) Uani 1 1 d U . .
H24A H 1.1521 -0.0491 0.3875 0.190 Uiso 1 1 calc R . .
H24B H 1.0373 -0.1188 0.3714 0.190 Uiso 1 1 calc R . .
H24C H 1.0549 -0.0584 0.4259 0.190 Uiso 1 1 calc R . .
N1 N 0.8475(3) 0.8506(3) 0.84096(18) 0.0580(11) Uani 1 1 d DU . .
H1D H 0.769(2) 0.847(6) 0.828(3) 0.13(3) Uiso 1 1 d D . .
C25 C 0.9158(6) 0.8991(6) 0.8038(3) 0.095(2) Uani 1 1 d U . .
H25A H 0.9992 0.9143 0.8209 0.113 Uiso 1 1 calc R . .
H25B H 0.9155 0.8604 0.7714 0.113 Uiso 1 1 calc R . .
C26 C 0.8643(7) 0.9807(6) 0.7893(4) 0.106(3) Uani 1 1 d U . .
H26A H 0.7837 0.9657 0.7701 0.159 Uiso 1 1 calc R . .
H26B H 0.9134 1.0111 0.7669 0.159 Uiso 1 1 calc R . .
H26C H 0.8623 1.0186 0.8213 0.159 Uiso 1 1 calc R . .
C27 C 0.8391(6) 0.9038(5) 0.8906(3) 0.083(2) Uani 1 1 d U . .
H27A H 0.7939 0.8680 0.9127 0.099 Uiso 1 1 calc R . .
H27B H 0.7948 0.9538 0.8820 0.099 Uiso 1 1 calc R . .
C28 C 0.9608(8) 0.9380(7) 0.9222(4) 0.130(4) Uani 1 1 d U . .
H28A H 1.0152 0.8935 0.9196 0.195 Uiso 1 1 calc R . .
H28B H 0.9531 0.9516 0.9592 0.195 Uiso 1 1 calc R . .
H28C H 0.9921 0.9908 0.9080 0.195 Uiso 1 1 calc R . .
C29 C 0.8934(5) 0.7629(4) 0.8480(3) 0.0715(17) Uani 1 1 d U . .
H29A H 0.9083 0.7372 0.8135 0.086 Uiso 1 1 calc R . .
H29B H 0.9697 0.7718 0.8722 0.086 Uiso 1 1 calc R . .
C30 C 0.8098(7) 0.7012(5) 0.8690(4) 0.102(3) Uani 1 1 d U . .
H30A H 0.8075 0.7201 0.9060 0.153 Uiso 1 1 calc R . .
H30B H 0.8360 0.6429 0.8665 0.153 Uiso 1 1 calc R . .
H30C H 0.7305 0.6995 0.8486 0.153 Uiso 1 1 calc R . .
N2 N 0.3417(4) 0.3220(4) 0.3420(2) 0.0688(13) Uani 1 1 d DU . .
H2D H 0.272(3) 0.316(4) 0.319(2) 0.077(19) Uiso 1 1 d D . .
C31 C 0.4276(6) 0.3478(7) 0.3097(3) 0.107(3) Uani 1 1 d U . .
H31A H 0.4482 0.2950 0.2905 0.128 Uiso 1 1 calc R . .
H31B H 0.5004 0.3756 0.3328 0.128 Uiso 1 1 calc R . .
C32 C 0.3899(8) 0.4067(9) 0.2722(5) 0.165(6) Uani 1 1 d U . .
H32A H 0.3228 0.3777 0.2468 0.247 Uiso 1 1 calc R . .
H32B H 0.4555 0.4246 0.2536 0.247 Uiso 1 1 calc R . .
H32C H 0.3656 0.4581 0.2905 0.247 Uiso 1 1 calc R . .
C33 C 0.3251(9) 0.3893(11) 0.3853(4) 0.173(6) Uani 1 1 d U . .
H33A H 0.3035 0.4426 0.3693 0.208 Uiso 1 1 calc R . .
H33B H 0.2580 0.3667 0.4024 0.208 Uiso 1 1 calc R . .
C34 C 0.4286(12) 0.4124(12) 0.4254(5) 0.198(7) Uani 1 1 d U . .
H34A H 0.4249 0.3744 0.4539 0.297 Uiso 1 1 calc R . .
H34B H 0.4305 0.4731 0.4396 0.297 Uiso 1 1 calc R . .
H34C H 0.5004 0.4052 0.4099 0.297 Uiso 1 1 calc R . .
C35 C 0.3658(11) 0.2363(9) 0.3582(7) 0.230(10) Uani 1 1 d U . .
H35A H 0.4459 0.2286 0.3500 0.276 Uiso 1 1 calc R . .
H35B H 0.3735 0.2424 0.3970 0.276 Uiso 1 1 calc R . .
C36 C 0.3040(8) 0.1633(6) 0.3433(4) 0.114(3) Uani 1 1 d U . .
H36A H 0.2294 0.1728 0.3218 0.171 Uiso 1 1 calc R . .
H36B H 0.2872 0.1344 0.3742 0.171 Uiso 1 1 calc R . .
H36C H 0.3481 0.1266 0.3224 0.171 Uiso 1 1 calc R . .
C37 C 0.1218(7) 0.7559(5) 0.0203(3) 0.137(4) Uani 1 1 d DU . .
H37 H 0.1470 0.7601 -0.0150 0.164 Uiso 1 1 calc R B 1
Cl1A Cl -0.0305(11) 0.765(2) 0.0140(4) 0.244(10) Uani 0.44(2) 1 d PDU C 1
Cl2A Cl 0.200(2) 0.8416(13) 0.0639(9) 0.322(15) Uani 0.44(2) 1 d PDU C 1
Cl3A Cl 0.157(2) 0.6618(10) 0.0423(10) 0.219(9) Uani 0.44(2) 1 d PDU C 1
Cl1B Cl -0.0171(11) 0.700(2) 0.0038(7) 0.333(13) Uani 0.56(2) 1 d PDU C 2
Cl2B Cl 0.1561(14) 0.8531(4) 0.0593(4) 0.173(5) Uani 0.56(2) 1 d PDU C 2
Cl3B Cl 0.2062(13) 0.6802(6) 0.0521(5) 0.140(4) Uani 0.56(2) 1 d PDU C 2
C38 C 0.8822(6) 0.7966(4) 0.2014(3) 0.100(3) Uani 1 1 d DU . .
H38 H 0.8399 0.8471 0.2118 0.120 Uiso 1 1 calc R D 1
Cl4A Cl 0.7839(14) 0.7021(8) 0.1929(8) 0.192(7) Uani 0.51(2) 1 d PDU E 1
Cl5A Cl 1.0093(8) 0.7944(5) 0.2481(3) 0.121(3) Uani 0.51(2) 1 d PDU E 1
Cl6A Cl 0.9203(16) 0.8080(8) 0.1401(4) 0.143(4) Uani 0.51(2) 1 d PDU E 1
Cl4B Cl 0.8004(9) 0.6969(5) 0.2051(5) 0.110(3) Uani 0.49(2) 1 d PDU E 2
Cl5B Cl 1.0332(11) 0.7894(9) 0.2174(17) 0.275(12) Uani 0.49(2) 1 d PDU E 2
Cl6B Cl 0.865(2) 0.8295(12) 0.1364(4) 0.191(7) Uani 0.49(2) 1 d PDU E 2
C39 C 0.5887(7) 0.2004(5) 0.5013(3) 0.090(2) Uani 1 1 d U . .
H39 H 0.6177 0.2299 0.4717 0.108 Uiso 1 1 calc R . .
Cl7 Cl 0.7037(3) 0.1542(3) 0.53519(12) 0.1635(14) Uani 1 1 d U . .
Cl8 Cl 0.4738(3) 0.1167(2) 0.47486(11) 0.1246(8) Uani 1 1 d U . .
Cl9 Cl 0.5364(4) 0.2756(2) 0.54175(13) 0.1640(14) Uani 1 1 d U . .
C40 C 0.6107(8) 0.6520(5) 0.3167(4) 0.114(3) Uani 1 1 d U . .
H40 H 0.6420 0.6158 0.2891 0.137 Uiso 1 1 calc R . .
Cl10 Cl 0.6335(4) 0.6040(2) 0.37590(12) 0.1587(13) Uani 1 1 d U . .
Cl11 Cl 0.4639(3) 0.6588(2) 0.2958(2) 0.239(3) Uani 1 1 d U . .
Cl12 Cl 0.6889(3) 0.75682(19) 0.32468(14) 0.1505(12) Uani 1 1 d U . .

loop_
_atom_site_aniso_label
_atom_site_aniso_U_11
_atom_site_aniso_U_22
_atom_site_aniso_U_33
_atom_site_aniso_U_23
_atom_site_aniso_U_13
_atom_site_aniso_U_12
Si1 0.0203(4) 0.0322(4) 0.0326(5) 0.0017(4) 0.0026(3) 0.0033(3)
O1 0.0285(12) 0.0361(14) 0.0367(13) 0.0020(11) 0.0049(10) 0.0043(10)
O2 0.0299(13) 0.0316(13) 0.0408(14) 0.0026(11) 0.0021(11) 0.0048(10)
O3 0.0229(12) 0.0427(15) 0.0410(14) 0.0035(12) 0.0031(10) 0.0006(10)
O4 0.0310(13) 0.0343(14) 0.0372(14) 0.0009(11) 0.0049(11) 0.0041(10)
O5 0.0246(12) 0.0338(13) 0.0409(14) 0.0015(11) 0.0021(10) 0.0051(10)
O6 0.0234(12) 0.0377(14) 0.0392(14) 0.0033(11) 0.0024(10) 0.0033(10)
P1 0.0364(5) 0.0458(6) 0.0373(5) 0.0072(4) 0.0101(4) 0.0059(4)
P2 0.0357(5) 0.0321(5) 0.0464(6) 0.0005(4) 0.0064(4) 0.0057(4)
P3 0.0215(4) 0.0546(6) 0.0424(6) 0.0021(5) 0.0005(4) 0.0009(4)
P4 0.0300(5) 0.0386(5) 0.0356(5) 0.0033(4) 0.0075(4) 0.0042(4)
P5 0.0350(5) 0.0326(5) 0.0415(5) -0.0013(4) 0.0028(4) 0.0084(4)
P6 0.0204(4) 0.0463(6) 0.0440(6) 0.0031(4) -0.0001(4) 0.0024(4)
O7 0.0458(17) 0.0430(17) 0.064(2) 0.0081(15) 0.0188(15) 0.0027(13)
O8 0.0569(19) 0.0433(17) 0.0546(19) -0.0018(14) 0.0154(15) -0.0094(14)
O9 0.0512(18) 0.0454(17) 0.0465(17) -0.0052(14) 0.0055(14) -0.0006(14)
O10 0.0527(19) 0.065(2) 0.0486(18) -0.0112(16) -0.0100(15) 0.0045(16)
O11 0.0324(14) 0.068(2) 0.0519(18) 0.0121(16) 0.0025(13) 0.0109(14)
O12 0.0364(15) 0.0536(18) 0.0573(19) 0.0176(15) 0.0038(14) 0.0091(13)
O13 0.0327(14) 0.0420(16) 0.0517(17) 0.0020(13) 0.0110(12) -0.0019(11)
O14 0.0524(18) 0.0382(16) 0.0538(18) -0.0014(13) 0.0134(14) -0.0051(13)
O15 0.0453(17) 0.0500(18) 0.0437(16) -0.0053(13) 0.0042(13) 0.0054(13)
O16 0.0450(17) 0.0554(19) 0.0480(17) -0.0054(15) -0.0108(14) 0.0059(14)
O17 0.0353(15) 0.0556(19) 0.0522(18) 0.0104(14) -0.0004(13) 0.0111(13)
O18 0.0466(18) 0.078(2) 0.063(2) 0.0352(19) 0.0041(16) 0.0141(17)
O19 0.067(2) 0.061(2) 0.0478(18) -0.0038(16) 0.0267(16) 0.0003(17)
O20 0.055(2) 0.0419(18) 0.090(3) -0.0071(17) 0.0030(19) 0.0209(15)
O21 0.0214(13) 0.094(3) 0.057(2) 0.0101(18) 0.0060(13) -0.0009(14)
O22 0.0572(19) 0.0509(18) 0.0399(16) -0.0018(14) 0.0154(14) 0.0045(14)
O23 0.0513(18) 0.0471(18) 0.065(2) -0.0036(15) -0.0035(16) 0.0234(15)
O24 0.0175(13) 0.087(3) 0.064(2) 0.0118(18) 0.0042(13) 0.0026(13)
O25 0.084(3) 0.057(2) 0.064(2) 0.0216(18) 0.030(2) 0.0178(19)
O26 0.062(2) 0.069(3) 0.117(4) 0.000(2) 0.036(2) -0.014(2)
O28 0.077(3) 0.060(2) 0.0501(19) -0.0106(16) 0.0055(18) -0.0069(18)
O29 0.063(2) 0.068(2) 0.0487(19) 0.0039(17) -0.0071(16) 0.0040(18)
O30 0.058(2) 0.062(2) 0.064(2) 0.0124(18) -0.0065(17) 0.0249(17)
O31 0.121(4) 0.051(2) 0.069(3) 0.0201(19) 0.022(2) 0.013(2)
O32 0.060(2) 0.080(3) 0.109(4) -0.026(3) 0.038(2) -0.031(2)
O33 0.063(2) 0.055(2) 0.079(3) -0.0075(19) 0.0026(19) -0.0125(17)
O34 0.067(2) 0.077(3) 0.0445(18) -0.0098(17) -0.0015(16) 0.0010(19)
O35 0.099(3) 0.088(3) 0.057(2) 0.009(2) -0.021(2) 0.007(3)
O36 0.076(3) 0.072(3) 0.072(3) 0.028(2) 0.003(2) 0.029(2)
Si2 0.0497(7) 0.0409(7) 0.0628(8) 0.0085(6) 0.0219(6) -0.0021(5)
Si3 0.0535(7) 0.0500(7) 0.0440(7) -0.0075(6) 0.0021(6) -0.0083(6)
Si4 0.0356(6) 0.0566(7) 0.0467(7) 0.0097(6) -0.0029(5) 0.0117(5)
Si5 0.0521(7) 0.0392(6) 0.0563(7) 0.0023(5) 0.0182(6) -0.0064(5)
Si6 0.0435(6) 0.0464(7) 0.0454(6) -0.0077(5) -0.0037(5) 0.0000(5)
Si7 0.0433(7) 0.0606(8) 0.0498(7) 0.0164(6) -0.0044(5) 0.0128(6)
C1 0.120(6) 0.117(6) 0.072(4) 0.040(4) 0.042(4) 0.031(5)
C2 0.125(8) 0.236(14) 0.086(6) 0.073(8) 0.024(6) 0.030(8)
C3 0.092(6) 0.089(6) 0.296(17) -0.033(8) 0.070(8) -0.037(5)
C4 0.096(6) 0.125(8) 0.226(13) 0.020(8) 0.055(8) -0.044(6)
O27 0.079(3) 0.069(2) 0.069(2) -0.005(2) 0.010(2) -0.031(2)
C5A 0.091(8) 0.079(6) 0.105(9) 0.001(7) 0.018(7) -0.020(6)
C6A 0.131(11) 0.120(9) 0.135(11) 0.001(8) 0.012(8) 0.020(7)
C5B 0.121(9) 0.082(6) 0.107(8) -0.013(6) 0.005(7) -0.033(7)
C6B 0.147(10) 0.098(7) 0.156(11) 0.013(7) 0.023(8) -0.043(7)
C7 0.112(6) 0.073(4) 0.058(3) -0.003(3) 0.025(3) -0.016(4)
C8 0.114(8) 0.148(10) 0.200(12) -0.051(9) 0.084(8) -0.027(7)
C9 0.153(8) 0.098(6) 0.065(4) -0.012(4) 0.009(5) -0.011(6)
C10 0.34(2) 0.141(10) 0.072(6) 0.009(6) -0.069(9) 0.084(11)
C11 0.105(6) 0.078(4) 0.087(5) -0.002(4) -0.012(4) 0.042(4)
C12 0.212(13) 0.083(6) 0.214(14) -0.008(7) -0.041(11) 0.073(8)
C13 0.221(14) 0.205(13) 0.083(6) 0.079(8) 0.043(8) 0.019(10)
C14 0.34(2) 0.31(2) 0.089(8) 0.071(12) 0.004(12) 0.053(19)
C15 0.095(6) 0.147(9) 0.184(11) -0.067(8) 0.058(7) -0.065(6)
C16 0.146(9) 0.144(9) 0.181(12) 0.021(8) 0.024(8) -0.091(8)
C17 0.163(9) 0.056(4) 0.147(8) 0.002(5) 0.054(7) -0.015(5)
C18 0.200(13) 0.085(7) 0.196(13) -0.022(7) -0.018(10) -0.061(7)
C19 0.145(8) 0.144(8) 0.065(4) -0.008(5) 0.028(5) -0.067(7)
C20 0.127(9) 0.268(16) 0.081(6) -0.017(8) 0.032(6) -0.023(9)
C21 0.263(15) 0.141(9) 0.064(5) -0.003(5) -0.042(7) 0.056(10)
C22 0.32(2) 0.184(13) 0.082(7) -0.007(7) -0.076(10) -0.024(13)
C23 0.099(5) 0.072(4) 0.079(4) 0.014(3) 0.010(4) 0.031(4)
C24 0.158(9) 0.108(7) 0.133(8) 0.022(6) 0.030(7) 0.085(7)
N1 0.0254(17) 0.082(3) 0.061(2) -0.013(2) -0.0009(17) 0.0051(18)
C25 0.049(3) 0.119(6) 0.113(6) -0.018(5) 0.034(4) -0.013(4)
C26 0.079(5) 0.100(6) 0.145(8) 0.020(5) 0.039(5) -0.005(4)
C27 0.064(4) 0.110(5) 0.070(4) -0.036(4) 0.003(3) 0.030(3)
C28 0.104(6) 0.153(8) 0.106(6) -0.073(6) -0.043(5) 0.042(6)
C29 0.039(3) 0.097(5) 0.073(4) -0.016(3) -0.008(2) 0.025(3)
C30 0.083(5) 0.093(5) 0.137(7) 0.022(5) 0.018(5) 0.041(4)
N2 0.035(2) 0.098(4) 0.066(3) -0.002(3) -0.007(2) 0.001(2)
C31 0.045(3) 0.178(9) 0.090(5) 0.002(6) 0.011(3) -0.018(4)
C32 0.077(6) 0.234(14) 0.184(11) 0.118(11) 0.008(6) -0.038(7)
C33 0.091(7) 0.302(18) 0.105(7) -0.065(9) -0.007(6) 0.019(9)
C34 0.143(11) 0.31(2) 0.112(9) -0.043(11) -0.029(8) -0.017(12)
C35 0.134(9) 0.148(10) 0.36(2) 0.118(12) -0.157(12) -0.033(8)
C36 0.087(5) 0.093(6) 0.159(9) 0.001(6) -0.003(5) 0.038(5)
C37 0.179(11) 0.167(10) 0.092(6) 0.049(7) 0.075(7) 0.045(9)
Cl1A 0.166(10) 0.51(3) 0.087(6) 0.075(10) 0.059(5) 0.078(12)
Cl2A 0.46(3) 0.29(2) 0.225(17) -0.038(15) -0.004(18) 0.19(2)
Cl3A 0.28(2) 0.190(12) 0.179(14) 0.060(10) 0.033(12) -0.047(12)
Cl1B 0.117(7) 0.64(3) 0.267(15) 0.291(18) 0.028(7) -0.032(11)
Cl2B 0.319(12) 0.099(4) 0.131(6) 0.013(3) 0.101(7) 0.068(5)
Cl3B 0.195(9) 0.096(4) 0.130(5) 0.037(4) 0.006(5) 0.030(5)
C38 0.124(7) 0.063(4) 0.112(6) -0.015(4) 0.014(5) 0.027(4)
Cl4A 0.204(11) 0.101(7) 0.242(14) -0.053(7) 0.014(9) -0.034(7)
Cl5A 0.130(5) 0.072(3) 0.149(7) 0.012(3) -0.030(4) 0.024(3)
Cl6A 0.220(11) 0.112(5) 0.104(4) -0.009(3) 0.084(5) -0.013(6)
Cl4B 0.129(5) 0.077(4) 0.138(6) 0.014(4) 0.063(5) 0.019(4)
Cl5B 0.165(9) 0.117(7) 0.53(3) 0.006(14) 0.005(15) 0.052(6)
Cl6B 0.232(16) 0.195(12) 0.137(7) -0.058(7) 0.076(8) -0.024(10)
C39 0.111(6) 0.112(6) 0.060(4) 0.024(4) 0.035(4) 0.035(5)
Cl7 0.161(3) 0.222(4) 0.1096(19) 0.025(2) -0.0181(18) 0.079(3)
Cl8 0.1242(19) 0.144(2) 0.1102(17) 0.0265(15) 0.0387(15) -0.0058(16)
Cl9 0.238(4) 0.141(2) 0.145(2) 0.0038(19) 0.109(3) 0.067(2)
C40 0.127(7) 0.080(5) 0.123(7) -0.040(5) -0.024(5) 0.051(5)
Cl10 0.228(4) 0.132(2) 0.117(2) -0.0246(17) 0.027(2) 0.053(2)
Cl11 0.125(2) 0.129(3) 0.418(7) -0.070(3) -0.084(3) 0.062(2)
Cl12 0.163(3) 0.1012(18) 0.174(3) -0.0372(18) 0.006(2) 0.0182(17)

loop_
_atom_type_symbol
_atom_type_description
_atom_type_scat_dispersion_real
_atom_type_scat_dispersion_imag
_atom_type_scat_source
C C 0.0033 0.0016 'International Tables Vol C Tables 4.2.6.8 and 6.1.1.4'
H H 0.0000 0.0000 'International Tables Vol C Tables 4.2.6.8 and 6.1.1.4'
N N 0.0061 0.0033 'International Tables Vol C Tables 4.2.6.8 and 6.1.1.4'
O O 0.0106 0.0060 'International Tables Vol C Tables 4.2.6.8 and 6.1.1.4'
P P 0.1023 0.0942 'International Tables Vol C Tables 4.2.6.8 and 6.1.1.4'
Si Si 0.0817 0.0704 'International Tables Vol C Tables 4.2.6.8 and 6.1.1.4'
Cl Cl 0.1484 0.1585 'International Tables Vol C Tables 4.2.6.8 and 6.1.1.4'

loop_
_exptl_crystal_face_index_h
_exptl_crystal_face_index_k
_exptl_crystal_face_index_l
_exptl_crystal_face_perp_dist
30 8 -17 0.3126
8 30 0 0.1579
7 30 27 0.1211
9 -30 0 0.1335
14 -22 -30 0.1674
-30 -8 17 0.3180
-9 -30 10 0.1914
-7 -18 -30 0.1609
-11 30 4 0.1435
-15 28 30 0.1395

loop_
_geom_angle_atom_site_label_1
_geom_angle_atom_site_label_2
_geom_angle_atom_site_label_3
_geom_angle
O5 Si1 O2 179.56(15)
O5 Si1 O3 89.80(13)
O2 Si1 O3 90.58(13)
O5 Si1 O1 89.32(13)
O2 Si1 O1 90.46(13)
O3 Si1 O1 89.57(13)
O5 Si1 O4 90.72(13)
O2 Si1 O4 89.50(13)
O3 Si1 O4 90.36(13)
O1 Si1 O4 179.92(17)
O5 Si1 O6 90.41(13)
O2 Si1 O6 89.21(13)
O3 Si1 O6 179.77(17)
O1 Si1 O6 90.52(13)
O4 Si1 O6 89.54(13)
P1 O1 Si1 144.03(18)
P2 O2 Si1 143.42(17)
P3 O3 Si1 143.67(19)
P4 O4 Si1 143.44(18)
P5 O5 Si1 143.07(17)
P6 O6 Si1 141.80(18)
O19 P1 O1 114.24(19)
O19 P1 O7 110.3(2)
O1 P1 O7 108.91(17)
O19 P1 O18 113.0(2)
O1 P1 O18 107.63(17)
O7 P1 O18 101.9(2)
O20 P2 O2 114.62(19)
O20 P2 O9 110.8(2)
O2 P2 O9 108.82(17)
O20 P2 O8 112.7(2)
O2 P2 O8 107.13(17)
O9 P2 O8 101.92(19)
O21 P3 O3 113.67(18)
O21 P3 O10 111.5(2)
O3 P3 O10 109.13(17)
O21 P3 O11 110.0(2)
O3 P3 O11 109.52(17)
O10 P3 O11 102.4(2)
O22 P4 O4 114.53(18)
O22 P4 O13 110.37(18)
O4 P4 O13 108.72(16)
O22 P4 O12 112.3(2)
O4 P4 O12 107.80(16)
O13 P4 O12 102.34(17)
O23 P5 O5 114.98(18)
O23 P5 O15 111.1(2)
O5 P5 O15 108.38(17)
O23 P5 O14 112.5(2)
O5 P5 O14 107.03(16)
O15 P5 O14 101.98(18)
O24 P6 O6 113.53(18)
O24 P6 O17 109.98(19)
O6 P6 O17 109.21(16)
O24 P6 O16 112.2(2)
O6 P6 O16 109.18(16)
O17 P6 O16 102.07(19)
P1 O7 Si2 143.0(2)
P2 O8 Si2 142.0(2)
P2 O9 Si3 141.9(2)
P3 O10 Si3 142.6(2)
P3 O11 Si4 145.4(2)
P4 O12 Si4 138.6(2)
P4 O13 Si5 142.0(2)
P5 O14 Si5 140.9(2)
P5 O15 Si6 141.9(2)
P6 O16 Si6 142.6(2)
P6 O17 Si7 141.8(2)
P1 O18 Si7 142.6(2)
C1 O25 Si2 124.3(4)
C3 O26 Si2 127.7(6)
C7 O28 Si3 126.4(4)
C9 O29 Si4 125.3(4)
C11 O30 Si4 128.3(4)
C13 O31 Si5 125.9(7)
C15 O32 Si5 127.0(6)
C17 O33 Si6 125.0(5)
C19 O34 Si6 127.8(4)
C21 O35 Si7 128.2(6)
C23 O36 Si7 128.9(4)
O25 Si2 O26 114.2(2)
O25 Si2 O7 112.6(2)
O26 Si2 O7 103.9(2)
O25 Si2 O8 106.5(2)
O26 Si2 O8 110.0(2)
O7 Si2 O8 109.61(18)
O27 Si3 O28 109.1(2)
O27 Si3 O10 107.3(2)
O28 Si3 O10 110.6(2)
O27 Si3 O9 113.1(2)
O28 Si3 O9 108.7(2)
O10 Si3 O9 107.98(17)
O30 Si4 O29 110.1(2)
O30 Si4 O11 110.2(2)
O29 Si4 O11 107.6(2)
O30 Si4 O12 108.7(2)
O29 Si4 O12 112.0(2)
O11 Si4 O12 108.17(17)
O31 Si5 O32 114.7(3)
O31 Si5 O14 107.1(2)
O32 Si5 O14 110.1(2)
O31 Si5 O13 111.1(2)
O32 Si5 O13 103.8(2)
O14 Si5 O13 110.15(17)
O34 Si6 O33 109.3(2)
O34 Si6 O16 110.9(2)
O33 Si6 O16 105.6(2)
O34 Si6 O15 109.1(2)
O33 Si6 O15 112.9(2)
O16 Si6 O15 108.94(17)
O36 Si7 O35 108.2(2)
O36 Si7 O18 109.7(2)
O35 Si7 O18 111.7(3)
O36 Si7 O17 110.4(2)
O35 Si7 O17 108.2(2)
O18 Si7 O17 108.68(17)
C2 C1 O25 112.9(7)
C2 C1 H1A 109.0
O25 C1 H1A 109.0
C2 C1 H1B 109.0
O25 C1 H1B 109.0
H1A C1 H1B 107.8
C1 C2 H2A 109.5
C1 C2 H2B 109.5
H2A C2 H2B 109.5
C1 C2 H2C 109.5
H2A C2 H2C 109.5
H2B C2 H2C 109.5
C4 C3 O26 120.4(11)
C4 C3 H3A 107.2
O26 C3 H3A 107.2
C4 C3 H3B 107.2
O26 C3 H3B 107.2
H3A C3 H3B 106.9
C3 C4 H4A 109.5
C3 C4 H4B 109.5
H4A C4 H4B 109.5
C3 C4 H4C 109.5
H4A C4 H4C 109.5
H4B C4 H4C 109.5
C5B O27 C5A 33.0(9)
C5B O27 Si3 134.7(9)
C5A O27 Si3 118.4(9)
C6A C5A O27 151(3)
C6A C5A H5A 98.7
O27 C5A H5A 98.7
C6A C5A H5B 98.7
O27 C5A H5B 98.7
H5A C5A H5B 103.9
C6B C5B O27 144(2)
C6B C5B H5C 101.0
O27 C5B H5C 101.0
C6B C5B H5D 101.0
O27 C5B H5D 101.0
H5C C5B H5D 104.4
C5B C6B H6D 109.5
C5B C6B H6E 109.5
H6D C6B H6E 109.5
C5B C6B H6F 109.5
H6D C6B H6F 109.5
H6E C6B H6F 109.5
O28 C7 C8 112.0(7)
O28 C7 H7A 109.2
C8 C7 H7A 109.2
O28 C7 H7B 109.2
C8 C7 H7B 109.2
H7A C7 H7B 107.9
C7 C8 H8A 109.5
C7 C8 H8B 109.5
H8A C8 H8B 109.5
C7 C8 H8C 109.5
H8A C8 H8C 109.5
H8B C8 H8C 109.5
O29 C9 C10 112.2(9)
O29 C9 H9A 109.2
C10 C9 H9A 109.2
O29 C9 H9B 109.2
C10 C9 H9B 109.2
H9A C9 H9B 107.9
C9 C10 H10A 109.5
C9 C10 H10B 109.5
H10A C10 H10B 109.5
C9 C10 H10C 109.5
H10A C10 H10C 109.5
H10B C10 H10C 109.5
O30 C11 C12 111.4(7)
O30 C11 H11A 109.3
C12 C11 H11A 109.3
O30 C11 H11B 109.3
C12 C11 H11B 109.3
H11A C11 H11B 108.0
C11 C12 H12A 109.5
C11 C12 H12B 109.5
H12A C12 H12B 109.5
C11 C12 H12C 109.5
H12A C12 H12C 109.5
H12B C12 H12C 109.5
C14 C13 O31 117.6(14)
C14 C13 H13A 107.9
O31 C13 H13A 107.9
C14 C13 H13B 107.9
O31 C13 H13B 107.9
H13A C13 H13B 107.2
C13 C14 H14A 109.5
C13 C14 H14B 109.5
H14A C14 H14B 109.5
C13 C14 H14C 109.5
H14A C14 H14C 109.5
H14B C14 H14C 109.5
C16 C15 O32 119.9(10)
C16 C15 H15A 107.4
O32 C15 H15A 107.4
C16 C15 H15B 107.4
O32 C15 H15B 107.4
H15A C15 H15B 106.9
C15 C16 H16A 109.5
C15 C16 H16B 109.5
H16A C16 H16B 109.5
C15 C16 H16C 109.5
H16A C16 H16C 109.5
H16B C16 H16C 109.5
O33 C17 C18 110.6(10)
O33 C17 H17A 109.5
C18 C17 H17A 109.5
O33 C17 H17B 109.5
C18 C17 H17B 109.5
H17A C17 H17B 108.1
C17 C18 H18A 109.5
C17 C18 H18B 109.5
H18A C18 H18B 109.5
C17 C18 H18C 109.5
H18A C18 H18C 109.5
H18B C18 H18C 109.5
C20 C19 O34 120.0(8)
C20 C19 H19A 107.3
O34 C19 H19A 107.3
C20 C19 H19B 107.3
O34 C19 H19B 107.3
H19A C19 H19B 106.9
C19 C20 H20A 109.5
C19 C20 H20B 109.5
H20A C20 H20B 109.5
C19 C20 H20C 109.5
H20A C20 H20C 109.5
H20B C20 H20C 109.5
C22 C21 O35 119.7(13)
C22 C21 H21A 107.4
O35 C21 H21A 107.4
C22 C21 H21B 107.4
O35 C21 H21B 107.4
H21A C21 H21B 106.9
C21 C22 H22A 109.5
C21 C22 H22B 109.5
H22A C22 H22B 109.5
C21 C22 H22C 109.5
H22A C22 H22C 109.5
H22B C22 H22C 109.5
O36 C23 C24 108.3(6)
O36 C23 H23A 110.0
C24 C23 H23A 110.0
O36 C23 H23B 110.0
C24 C23 H23B 110.0
H23A C23 H23B 108.4
C23 C24 H24A 109.5
C23 C24 H24B 109.5
H24A C24 H24B 109.5
C23 C24 H24C 109.5
H24A C24 H24C 109.5
H24B C24 H24C 109.5
C27 N1 C29 115.4(5)
C27 N1 C25 113.8(6)
C29 N1 C25 109.6(5)
C27 N1 H1D 96(6)
C29 N1 H1D 114(6)
C25 N1 H1D 108(6)
C26 C25 N1 112.5(6)
C26 C25 H25A 109.1
N1 C25 H25A 109.1
C26 C25 H25B 109.1
N1 C25 H25B 109.1
H25A C25 H25B 107.8
C25 C26 H26A 109.5
C25 C26 H26B 109.5
H26A C26 H26B 109.5
C25 C26 H26C 109.5
H26A C26 H26C 109.5
H26B C26 H26C 109.5
N1 C27 C28 112.6(5)
N1 C27 H27A 109.1
C28 C27 H27A 109.1
N1 C27 H27B 109.1
C28 C27 H27B 109.1
H27A C27 H27B 107.8
C27 C28 H28A 109.5
C27 C28 H28B 109.5
H28A C28 H28B 109.5
C27 C28 H28C 109.5
H28A C28 H28C 109.5
H28B C28 H28C 109.5
C30 C29 N1 112.8(5)
C30 C29 H29A 109.0
N1 C29 H29A 109.0
C30 C29 H29B 109.0
N1 C29 H29B 109.0
H29A C29 H29B 107.8
C29 C30 H30A 109.5
C29 C30 H30B 109.5
H30A C30 H30B 109.5
C29 C30 H30C 109.5
H30A C30 H30C 109.5
H30B C30 H30C 109.5
C31 N2 C35 107.1(10)
C31 N2 C33 116.0(8)
C35 N2 C33 116.2(11)
C31 N2 H2D 104(4)
C35 N2 H2D 108(4)
C33 N2 H2D 105(4)
N2 C31 C32 114.5(8)
N2 C31 H31A 108.6
C32 C31 H31A 108.6
N2 C31 H31B 108.6
C32 C31 H31B 108.6
H31A C31 H31B 107.6
C31 C32 H32A 109.5
C31 C32 H32B 109.5
H32A C32 H32B 109.5
C31 C32 H32C 109.5
H32A C32 H32C 109.5
H32B C32 H32C 109.5
C34 C33 N2 114.3(10)
C34 C33 H33A 108.7
N2 C33 H33A 108.7
C34 C33 H33B 108.7
N2 C33 H33B 108.7
H33A C33 H33B 107.6
C33 C34 H34A 109.5
C33 C34 H34B 109.5
H34A C34 H34B 109.5
C33 C34 H34C 109.5
H34A C34 H34C 109.5
H34B C34 H34C 109.5
C36 C35 N2 127.7(8)
C36 C35 H35A 105.4
N2 C35 H35A 105.4
C36 C35 H35B 105.4
N2 C35 H35B 105.4
H35A C35 H35B 106.0
C35 C36 H36A 109.5
C35 C36 H36B 109.5
H36A C36 H36B 109.5
C35 C36 H36C 109.5
H36A C36 H36C 109.5
H36B C36 H36C 109.5
Cl3A C37 Cl1B 83.3(10)
Cl3A C37 Cl2B 121.8(10)
Cl1B C37 Cl2B 125.4(11)
Cl3A C37 Cl2A 108.6(10)
Cl1B C37 Cl2A 141.0(13)
Cl2B C37 Cl2A 18.3(11)
Cl3A C37 Cl1A 112.7(10)
Cl1B C37 Cl1A 35.4(10)
Cl2B C37 Cl1A 92.0(10)
Cl2A C37 Cl1A 109.7(11)
Cl3A C37 Cl3B 20.4(9)
Cl1B C37 Cl3B 103.5(9)
Cl2B C37 Cl3B 106.3(7)
Cl2A C37 Cl3B 90.7(10)
Cl1A C37 Cl3B 130.1(10)
Cl3A C37 H37 108.6
Cl1B C37 H37 101.8
Cl2B C37 H37 111.8
Cl2A C37 H37 108.6
Cl1A C37 H37 108.6
Cl3B C37 H37 106.7
Cl6A C38 Cl4A 104.6(8)
Cl6A C38 Cl5B 82.0(13)
Cl4A C38 Cl5B 119.2(9)
Cl6A C38 Cl4B 113.0(7)
Cl4A C38 Cl4B 11.9(10)
Cl5B C38 Cl4B 110.7(7)
Cl6A C38 Cl5A 110.5(7)
Cl4A C38 Cl5A 114.5(8)
Cl5B C38 Cl5A 29.0(13)
Cl4B C38 Cl5A 102.9(6)
Cl6A C38 Cl6B 24.6(7)
Cl4A C38 Cl6B 101.2(10)
Cl5B C38 Cl6B 104.6(10)
Cl4B C38 Cl6B 112.4(7)
Cl5A C38 Cl6B 131.3(9)
Cl6A C38 H38 109.0
Cl4A C38 H38 109.0
Cl5B C38 H38 125.9
Cl4B C38 H38 112.2
Cl5A C38 H38 109.0
Cl6B C38 H38 87.8
Cl9 C39 Cl7 111.0(4)
Cl9 C39 Cl8 110.1(5)
Cl7 C39 Cl8 108.7(5)
Cl9 C39 H39 109.0
Cl7 C39 H39 109.0
Cl8 C39 H39 109.0
Cl11 C40 Cl10 111.9(7)
Cl11 C40 Cl12 109.5(4)
Cl10 C40 Cl12 109.6(5)
Cl11 C40 H40 108.6
Cl10 C40 H40 108.6
Cl12 C40 H40 108.6

loop_
_geom_bond_atom_site_label_1
_geom_bond_atom_site_label_2
_geom_bond_distance
Si1 O5 1.757(3)
Si1 O2 1.765(3)
Si1 O3 1.767(3)
Si1 O1 1.770(3)
Si1 O4 1.770(3)
Si1 O6 1.770(3)
O1 P1 1.516(3)
O2 P2 1.520(3)
O3 P3 1.514(3)
O4 P4 1.516(3)
O5 P5 1.526(3)
O6 P6 1.513(3)
P1 O19 1.465(4)
P1 O7 1.567(3)
P1 O18 1.571(3)
P2 O20 1.455(3)
P2 O9 1.570(3)
P2 O8 1.574(3)
P3 O21 1.462(3)
P3 O10 1.565(4)
P3 O11 1.567(4)
P4 O22 1.459(3)
P4 O13 1.562(3)
P4 O12 1.573(3)
P5 O23 1.450(3)
P5 O15 1.571(3)
P5 O14 1.574(3)
P6 O24 1.469(3)
P6 O17 1.566(3)
P6 O16 1.568(4)
O7 Si2 1.614(3)
O8 Si2 1.616(4)
O9 Si3 1.633(3)
O10 Si3 1.623(4)
O11 Si4 1.620(4)
O12 Si4 1.629(3)
O13 Si5 1.625(3)
O14 Si5 1.621(4)
O15 Si6 1.625(3)
O16 Si6 1.622(4)
O17 Si7 1.627(4)
O18 Si7 1.621(4)
O25 C1 1.433(7)
O25 Si2 1.600(4)
O26 C3 1.365(9)
O26 Si2 1.606(4)
O28 C7 1.418(7)
O28 Si3 1.600(4)
O29 C9 1.412(8)
O29 Si4 1.602(4)
O30 C11 1.413(8)
O30 Si4 1.587(4)
O31 C13 1.426(9)
O31 Si5 1.597(4)
O32 C15 1.401(9)
O32 Si5 1.601(4)
O33 C17 1.413(9)
O33 Si6 1.610(4)
O34 C19 1.409(9)
O34 Si6 1.588(4)
O35 C21 1.388(10)
O35 Si7 1.596(5)
O36 C23 1.406(8)
O36 Si7 1.579(4)
Si3 O27 1.595(4)
C1 C2 1.414(12)
C1 H1A 0.9900
C1 H1B 0.9900
C2 H2A 0.9800
C2 H2B 0.9800
C2 H2C 0.9800
C3 C4 1.318(12)
C3 H3A 0.9900
C3 H3B 0.9900
C4 H4A 0.9800
C4 H4B 0.9800
C4 H4C 0.9800
O27 C5B 1.431(13)
O27 C5A 1.468(15)
C5A C6A 0.931(19)
C5A H5A 0.9900
C5A H5B 0.9900
C6A H6A 0.9800
C6A H6B 0.9800
C6A H6C 0.9800
C5B C6B 1.052(17)
C5B H5C 0.9900
C5B H5D 0.9900
C6B H6D 0.9800
C6B H6E 0.9800
C6B H6F 0.9800
C7 C8 1.432(12)
C7 H7A 0.9900
C7 H7B 0.9900
C8 H8A 0.9800
C8 H8B 0.9800
C8 H8C 0.9800
C9 C10 1.475(15)
C9 H9A 0.9900
C9 H9B 0.9900
C10 H10A 0.9800
C10 H10B 0.9800
C10 H10C 0.9800
C11 C12 1.434(11)
C11 H11A 0.9900
C11 H11B 0.9900
C12 H12A 0.9800
C12 H12B 0.9800
C12 H12C 0.9800
C13 C14 1.290(19)
C13 H13A 0.9900
C13 H13B 0.9900
C14 H14A 0.9800
C14 H14B 0.9800
C14 H14C 0.9800
C15 C16 1.286(12)
C15 H15A 0.9900
C15 H15B 0.9900
C16 H16A 0.9800
C16 H16B 0.9800
C16 H16C 0.9800
C17 C18 1.434(14)
C17 H17A 0.9900
C17 H17B 0.9900
C18 H18A 0.9800
C18 H18B 0.9800
C18 H18C 0.9800
C19 C20 1.362(12)
C19 H19A 0.9900
C19 H19B 0.9900
C20 H20A 0.9800
C20 H20B 0.9800
C20 H20C 0.9800
C21 C22 1.292(15)
C21 H21A 0.9900
C21 H21B 0.9900
C22 H22A 0.9800
C22 H22B 0.9800
C22 H22C 0.9800
C23 C24 1.487(9)
C23 H23A 0.9900
C23 H23B 0.9900
C24 H24A 0.9800
C24 H24B 0.9800
C24 H24C 0.9800
N1 C27 1.490(7)
N1 C29 1.521(8)
N1 C25 1.522(9)
N1 H1D 0.912(17)
C25 C26 1.500(12)
C25 H25A 0.9900
C25 H25B 0.9900
C26 H26A 0.9800
C26 H26B 0.9800
C26 H26C 0.9800
C27 C28 1.532(10)
C27 H27A 0.9900
C27 H27B 0.9900
C28 H28A 0.9800
C28 H28B 0.9800
C28 H28C 0.9800
C29 C30 1.478(11)
C29 H29A 0.9900
C29 H29B 0.9900
C30 H30A 0.9800
C30 H30B 0.9800
C30 H30C 0.9800
N2 C31 1.429(9)
N2 C35 1.464(12)
N2 C33 1.514(12)
N2 H2D 0.909(16)
C31 C32 1.433(13)
C31 H31A 0.9900
C31 H31B 0.9900
C32 H32A 0.9800
C32 H32B 0.9800
C32 H32C 0.9800
C33 C34 1.451(13)
C33 H33A 0.9900
C33 H33B 0.9900
C34 H34A 0.9800
C34 H34B 0.9800
C34 H34C 0.9800
C35 C36 1.274(13)
C35 H35A 0.9900
C35 H35B 0.9900
C36 H36A 0.9800
C36 H36B 0.9800
C36 H36C 0.9800
C37 Cl3A 1.674(12)
C37 Cl1B 1.716(11)
C37 Cl2B 1.722(10)
C37 Cl2A 1.751(13)
C37 Cl1A 1.754(11)
C37 Cl3B 1.772(10)
C37 H37 1.0000
C38 Cl6A 1.718(10)
C38 Cl4A 1.737(10)
C38 Cl5B 1.739(11)
C38 Cl4B 1.746(9)
C38 Cl5A 1.755(9)
C38 Cl6B 1.778(12)
C38 H38 1.0000
C39 Cl9 1.715(8)
C39 Cl7 1.723(8)
C39 Cl8 1.773(9)
C39 H39 1.0000
C40 Cl11 1.709(9)
C40 Cl10 1.749(11)
C40 Cl12 1.759(10)
C40 H40 1.0000

loop_
_geom_hbond_atom_site_label_D
_geom_hbond_atom_site_label_H
_geom_hbond_atom_site_label_A
_geom_hbond_distance_DH
_geom_hbond_distance_HA
_geom_hbond_distance_DA
_geom_hbond_angle_DHA
_geom_hbond_site_symmetry_A
N1 H1D O21 0.912(17) 1.79(2) 2.697(5) 170(9) 2_666
N2 H2D O24 0.909(16) 1.82(2) 2.723(5) 169(6) 1_455

loop_
_geom_torsion_atom_site_label_1
_geom_torsion_atom_site_label_2
_geom_torsion_atom_site_label_3
_geom_torsion_atom_site_label_4
_geom_torsion
O5 Si1 O1 P1 150.6(3)
O2 Si1 O1 P1 -29.8(3)
O3 Si1 O1 P1 60.8(3)
O4 Si1 O1 P1 27(100)
O6 Si1 O1 P1 -119.0(3)
O5 Si1 O2 P2 179(100)
O3 Si1 O2 P2 28.4(3)
O1 Si1 O2 P2 118.0(3)
O4 Si1 O2 P2 -61.9(3)
O6 Si1 O2 P2 -151.5(3)
O5 Si1 O3 P3 63.6(3)
O2 Si1 O3 P3 -116.6(3)
O1 Si1 O3 P3 152.9(3)
O4 Si1 O3 P3 -27.1(3)
O6 Si1 O3 P3 -93(41)
O5 Si1 O4 P4 27.3(3)
O2 Si1 O4 P4 -152.3(3)
O3 Si1 O4 P4 117.1(3)
O1 Si1 O4 P4 151(100)
O6 Si1 O4 P4 -63.1(3)
O2 Si1 O5 P5 4(23)
O3 Si1 O5 P5 154.2(3)
O1 Si1 O5 P5 64.6(3)
O4 Si1 O5 P5 -115.5(3)
O6 Si1 O5 P5 -25.9(3)
O5 Si1 O6 P6 115.1(3)
O2 Si1 O6 P6 -64.6(3)
O3 Si1 O6 P6 -88(41)
O1 Si1 O6 P6 25.8(3)
O4 Si1 O6 P6 -154.1(3)
Si1 O1 P1 O19 -155.0(3)
Si1 O1 P1 O7 -31.1(3)
Si1 O1 P1 O18 78.7(3)
Si1 O2 P2 O20 157.3(3)
Si1 O2 P2 O9 32.7(4)
Si1 O2 P2 O8 -76.8(3)
Si1 O3 P3 O21 -156.5(3)
Si1 O3 P3 O10 78.4(4)
Si1 O3 P3 O11 -33.0(4)
Si1 O4 P4 O22 161.6(3)
Si1 O4 P4 O13 37.6(3)
Si1 O4 P4 O12 -72.6(3)
Si1 O5 P5 O23 -164.2(3)
Si1 O5 P5 O15 -39.3(4)
Si1 O5 P5 O14 70.0(3)
Si1 O6 P6 O24 160.1(3)
Si1 O6 P6 O17 37.0(3)
Si1 O6 P6 O16 -73.8(3)
O19 P1 O7 Si2 -140.4(4)
O1 P1 O7 Si2 93.5(4)
O18 P1 O7 Si2 -20.1(4)
O20 P2 O8 Si2 93.0(4)
O2 P2 O8 Si2 -34.0(4)
O9 P2 O8 Si2 -148.2(4)
O20 P2 O9 Si3 135.0(4)
O2 P2 O9 Si3 -98.2(4)
O8 P2 O9 Si3 14.8(4)
O21 P3 O10 Si3 -97.5(4)
O3 P3 O10 Si3 28.9(5)
O11 P3 O10 Si3 144.9(4)
O21 P3 O11 Si4 -142.4(4)
O3 P3 O11 Si4 92.0(4)
O10 P3 O11 Si4 -23.8(4)
O22 P4 O12 Si4 83.6(4)
O4 P4 O12 Si4 -43.5(4)
O13 P4 O12 Si4 -158.0(3)
O22 P4 O13 Si5 141.7(3)
O4 P4 O13 Si5 -91.9(4)
O12 P4 O13 Si5 22.0(4)
O23 P5 O14 Si5 -85.5(4)
O5 P5 O14 Si5 41.7(4)
O15 P5 O14 Si5 155.4(3)
O23 P5 O15 Si6 -136.9(4)
O5 P5 O15 Si6 95.9(4)
O14 P5 O15 Si6 -16.8(4)
O24 P6 O16 Si6 94.0(4)
O6 P6 O16 Si6 -32.7(4)
O17 P6 O16 Si6 -148.3(4)
O24 P6 O17 Si7 136.3(3)
O6 P6 O17 Si7 -98.4(3)
O16 P6 O17 Si7 17.0(4)
O19 P1 O18 Si7 -96.4(5)
O1 P1 O18 Si7 30.7(5)
O7 P1 O18 Si7 145.2(5)
C1 O25 Si2 O26 -52.3(6)
C1 O25 Si2 O7 65.9(6)
C1 O25 Si2 O8 -173.9(6)
C3 O26 Si2 O25 -63.1(10)
C3 O26 Si2 O7 173.9(10)
C3 O26 Si2 O8 56.6(10)
P1 O7 Si2 O25 48.1(4)
P1 O7 Si2 O26 172.2(4)
P1 O7 Si2 O8 -70.3(4)
P2 O8 Si2 O25 -78.1(4)
P2 O8 Si2 O26 157.6(4)
P2 O8 Si2 O7 44.0(5)
C7 O28 Si3 O27 -172.2(6)
C7 O28 Si3 O10 70.0(6)
C7 O28 Si3 O9 -48.4(6)
P3 O10 Si3 O27 82.2(5)
P3 O10 Si3 O28 -158.9(4)
P3 O10 Si3 O9 -40.0(5)
P2 O9 Si3 O27 -45.3(4)
P2 O9 Si3 O28 -166.7(3)
P2 O9 Si3 O10 73.2(4)
C11 O30 Si4 O29 -177.4(6)
C11 O30 Si4 O11 64.0(6)
C11 O30 Si4 O12 -54.3(6)
C9 O29 Si4 O30 54.7(7)
C9 O29 Si4 O11 174.8(6)
C9 O29 Si4 O12 -66.4(6)
P3 O11 Si4 O30 171.3(4)
P3 O11 Si4 O29 51.2(4)
P3 O11 Si4 O12 -70.0(4)
P4 O12 Si4 O30 170.7(3)
P4 O12 Si4 O29 -67.4(4)
P4 O12 Si4 O11 51.1(4)
C13 O31 Si5 O32 43.9(9)
C13 O31 Si5 O14 166.3(8)
C13 O31 Si5 O13 -73.4(9)
C15 O32 Si5 O31 74.8(9)
C15 O32 Si5 O14 -46.0(9)
C15 O32 Si5 O13 -163.8(9)
P5 O14 Si5 O31 72.8(4)
P5 O14 Si5 O32 -161.9(4)
P5 O14 Si5 O13 -48.1(4)
P4 O13 Si5 O31 -53.2(4)
P4 O13 Si5 O32 -177.0(4)
P4 O13 Si5 O14 65.3(4)
C19 O34 Si6 O33 167.3(8)
C19 O34 Si6 O16 -76.5(8)
C19 O34 Si6 O15 43.5(8)
C17 O33 Si6 O34 -56.0(7)
C17 O33 Si6 O16 -175.5(6)
C17 O33 Si6 O15 65.6(7)
P6 O16 Si6 O34 160.7(4)
P6 O16 Si6 O33 -81.0(4)
P6 O16 Si6 O15 40.5(4)
P5 O15 Si6 O34 172.5(3)
P5 O15 Si6 O33 50.7(4)
P5 O15 Si6 O16 -66.3(4)
C23 O36 Si7 O35 -171.0(6)
C23 O36 Si7 O18 66.9(6)
C23 O36 Si7 O17 -52.8(6)
C21 O35 Si7 O36 -45.8(10)
C21 O35 Si7 O18 74.9(9)
C21 O35 Si7 O17 -165.4(9)
P1 O18 Si7 O36 -160.5(4)
P1 O18 Si7 O35 79.6(5)
P1 O18 Si7 O17 -39.7(5)
P6 O17 Si7 O36 -169.9(3)
P6 O17 Si7 O35 -51.7(4)
P6 O17 Si7 O18 69.8(4)
Si2 O25 C1 C2 -148.2(8)
Si2 O26 C3 C4 145.8(10)
O28 Si3 O27 C5B 31.3(15)
O10 Si3 O27 C5B 151.2(14)
O9 Si3 O27 C5B -89.8(14)
O28 Si3 O27 C5A 67.5(11)
O10 Si3 O27 C5A -172.6(11)
O9 Si3 O27 C5A -53.7(11)
C5B O27 C5A C6A 148(8)
Si3 O27 C5A C6A 18(7)
C5A O27 C5B C6B 84(5)
Si3 O27 C5B C6B 156(4)
Si3 O28 C7 C8 136.0(7)
Si4 O29 C9 C10 -91.4(9)
Si4 O30 C11 C12 175.3(8)
Si5 O31 C13 C14 134.5(14)
Si5 O32 C15 C16 -141.3(11)
Si6 O33 C17 C18 146.4(8)
Si6 O34 C19 C20 -176.1(10)
Si7 O35 C21 C22 156.9(12)
Si7 O36 C23 C24 179.0(6)
C27 N1 C25 C26 -57.0(8)
C29 N1 C25 C26 172.1(6)
C29 N1 C27 C28 69.3(9)
C25 N1 C27 C28 -58.6(9)
C27 N1 C29 C30 68.1(7)
C25 N1 C29 C30 -161.9(6)
C35 N2 C31 C32 153.3(10)
C33 N2 C31 C32 -75.2(11)
C31 N2 C33 C34 -64.5(16)
C35 N2 C33 C34 62.6(15)
C31 N2 C35 C36 -110(2)
C33 N2 C35 C36 119(2)
